data_1562975
loop_
_publ_author_name
'Unruh, Daniel K.'
'Quicksall, Andrew'
'Pressprich, Laura'
'Stoffer, Megan'
'Qiu, Jie'
'Nuzhdin, Kirill'
'Wu, Weiqiang'
'Vyushkova, Mariya'
'Burns, Peter C.'

_publ_section_title
;
 Synthesis, characterization, and crystal structures of uranyl compounds
 containing mixed chromium oxidation states
;
_journal_name_full 'Journal of Solid State Chemistry'
_journal_page_first 162
_journal_page_last 166
_journal_paper_doi 10.1016/j.jssc.2012.03.006
_journal_volume 191
_journal_year 2012
_chemical_formula_sum 'Cr10 Mg5 O100 U8'
_chemical_formula_weight 4145.79
_space_group_IT_number 2
_space_group_name_Hall '-P 1'
_space_group_name_H-M_alt 'P -1'
_symmetry_cell_setting triclinic
_symmetry_space_group_name_H-M 'P -1'
_atom_sites_solution_hydrogens none
_atom_sites_solution_primary direct
_atom_sites_solution_secondary difmap
_audit_creation_method SHELXL-97
_cell_angle_alpha 87.2240(10)
_cell_angle_beta 84.0370(10)
_cell_angle_gamma 69.9360(10)
_cell_formula_units_Z 1
_cell_length_a 10.1494(9)
_cell_length_b 14.2857(12)
_cell_length_c 16.4783(14)
_cell_measurement_reflns_used 3831
_cell_measurement_temperature 296(2)
_cell_measurement_theta_max 26.21
_cell_measurement_theta_min 2.33
_cell_volume 2231.9(3)
_computing_cell_refinement 'Bruker SAINT'
_computing_data_collection 'Bruker APEX2'
_computing_data_reduction 'Bruker SAINT'
_computing_molecular_graphics 'CrystalMaker v8.2.3'
_computing_structure_refinement 'SHELXL-97 (Sheldrick, 2008)'
_computing_structure_solution 'SHELXS-97 (Sheldrick, 2008)'
_diffrn_ambient_temperature 296(2)
_diffrn_measured_fraction_theta_full 0.992
_diffrn_measured_fraction_theta_max 0.992
_diffrn_measurement_device_type 'CCD area detector'
_diffrn_measurement_method 'phi and omega scans'
_diffrn_radiation_monochromator graphite
_diffrn_radiation_source 'fine-focus sealed tube'
_diffrn_radiation_type MoK\a
_diffrn_radiation_wavelength 0.71073
_diffrn_reflns_av_R_equivalents 0.0609
_diffrn_reflns_av_sigmaI/netI 0.0748
_diffrn_reflns_limit_h_max 12
_diffrn_reflns_limit_h_min -12
_diffrn_reflns_limit_k_max 18
_diffrn_reflns_limit_k_min -18
_diffrn_reflns_limit_l_max 21
_diffrn_reflns_limit_l_min -21
_diffrn_reflns_number 27895
_diffrn_reflns_theta_full 27.01
_diffrn_reflns_theta_max 27.01
_diffrn_reflns_theta_min 1.95
_exptl_absorpt_coefficient_mu 15.784
_exptl_absorpt_correction_T_max 0.820
_exptl_absorpt_correction_T_min 0.349
_exptl_absorpt_correction_type empirical
_exptl_absorpt_process_details PSISCAN
_exptl_crystal_colour red
_exptl_crystal_density_diffrn 3.085
_exptl_crystal_density_method 'not measured'
_exptl_crystal_description blade
_exptl_crystal_F_000 1836
_exptl_crystal_size_max 0.095
_exptl_crystal_size_mid 0.032
_exptl_crystal_size_min 0.015
_refine_diff_density_max 3.337
_refine_diff_density_min -1.217
_refine_diff_density_rms 0.309
_refine_ls_extinction_method none
_refine_ls_goodness_of_fit_ref 1.033
_refine_ls_hydrogen_treatment none
_refine_ls_matrix_type full
_refine_ls_number_parameters 551
_refine_ls_number_reflns 9669
_refine_ls_number_restraints 0
_refine_ls_restrained_S_all 1.033
_refine_ls_R_factor_all 0.0663
_refine_ls_R_factor_gt 0.0424
_refine_ls_shift/su_max 0.000
_refine_ls_shift/su_mean 0.000
_refine_ls_structure_factor_coef Fsqd
_refine_ls_weighting_details 'calc w=1/[\s^2^(Fo^2^)+(0.0456P)^2^+1.8366P] where P=(Fo^2^+2Fc^2^)/3'
_refine_ls_weighting_scheme calc
_refine_ls_wR_factor_gt 0.0956
_refine_ls_wR_factor_ref 0.1059
_reflns_number_gt 7105
_reflns_number_total 9669
_reflns_threshold_expression >2sigma(I)
_cod_data_source_file JSSC-2012-191-162.cif
_cod_data_source_block Mg
_cod_depositor_comments
;
The following automatic conversions were performed:

data item '_exptl_absorpt_correction_type' value 'EMPIRICAL' was
changed to 'empirical' in accordance with the built-in table derived
from the CIF Core dictionary named 'cif_core.dic' version 2.4.5 last
updated on 2014-11-21.

data item '_symmetry_cell_setting' value 'Triclinic' was changed to
'triclinic' in accordance with the built-in table derived from the
CIF Core dictionary named 'cif_core.dic' version 2.4.5 last updated
on 2014-11-21.

Automatic conversion script
Id: cif_fix_values 8369 2020-08-20 11:38:08Z andrius 
;
_cod_original_sg_symbol_H-M P-1
_cod_database_code 1562975

loop_
_symmetry_equiv_pos_as_xyz
'x, y, z'
'-x, -y, -z'

loop_
_atom_site_label
_atom_site_type_symbol
_atom_site_fract_x
_atom_site_fract_y
_atom_site_fract_z
_atom_site_U_iso_or_equiv
_atom_site_adp_type
_atom_site_occupancy
_atom_site_symmetry_multiplicity
_atom_site_calc_flag
_atom_site_refinement_flags
_atom_site_disorder_assembly
_atom_site_disorder_group
U1 U 0.43618(4) 0.19566(3) 0.06297(2) 0.01308(10) Uani 1 1 d . . .
U2 U 0.46256(4) 0.07250(3) 0.31777(2) 0.01611(10) Uani 1 1 d . . .
U3 U 0.26048(4) 0.36609(3) 0.42327(2) 0.01566(10) Uani 1 1 d . . .
U4 U 0.09819(4) 0.44897(3) 0.17569(2) 0.01725(11) Uani 1 1 d . . .
Cr1 Cr 0.39786(18) 0.30025(12) 0.23891(10) 0.0152(4) Uani 1 1 d . . .
Cr2 Cr -0.4166(2) 0.86283(13) 0.46190(10) 0.0211(4) Uani 1 1 d . . .
Cr3 Cr 0.83415(19) -0.38357(14) 0.04360(10) 0.0230(4) Uani 1 1 d . . .
Cr4 Cr 0.55821(19) -0.06711(13) 0.12926(10) 0.0169(4) Uani 1 1 d . . .
Cr5 Cr -0.0624(2) 0.57005(14) 0.37296(10) 0.0249(4) Uani 1 1 d . . .
Mg1 Mg -0.5180(5) 0.6483(3) 0.2740(3) 0.0332(10) Uani 1 1 d . . .
Mg2 Mg 0.9830(5) 0.0635(3) 0.1516(3) 0.0380(11) Uani 1 1 d . . .
Mg3 Mg 0.0000 1.0000 0.5000 0.079(3) Uani 1 2 d S . .
O1 O 0.0351(10) 0.3487(6) 0.1770(6) 0.040(2) Uani 1 1 d . . .
O2 O 0.2882(8) 0.1546(6) 0.0709(4) 0.0204(17) Uani 1 1 d . . .
O3 O 0.1273(8) 0.3120(6) 0.4355(5) 0.0258(19) Uani 1 1 d . . .
O4 O 0.3913(8) 0.4255(5) 0.4146(5) 0.0233(18) Uani 1 1 d . . .
O5 O 0.5885(8) 0.2320(6) 0.0507(5) 0.0233(18) Uani 1 1 d . . .
O6 O 0.6485(8) 0.0399(6) 0.2971(5) 0.0247(18) Uani 1 1 d . . .
O7 O 0.2787(8) 0.0961(6) 0.3399(5) 0.0282(19) Uani 1 1 d . . .
O8 O 0.1543(8) 0.5555(6) 0.1747(5) 0.0279(19) Uani 1 1 d . . .
O9 O 0.5972(8) 0.0299(5) 0.0885(4) 0.0190(17) Uani 1 1 d . . .
O10 O 0.4809(8) -0.1113(5) 0.0647(4) 0.0198(17) Uani 1 1 d . . .
O11 O 0.4147(7) 0.2392(5) 0.3434(4) 0.0162(16) Uani 1 1 d . . .
O12 O 0.2333(8) 0.3889(5) 0.2845(4) 0.0220(18) Uani 1 1 d . . .
O13 O 0.4472(8) 0.1733(5) 0.2031(4) 0.0205(18) Uani 1 1 d . . .
O14 O 0.6640(7) -0.3118(5) 0.0412(4) 0.0188(17) Uani 1 1 d . . .
O15 O 0.5241(8) 0.3413(6) 0.2303(5) 0.0258(19) Uani 1 1 d . . .
O16 O 0.3207(8) 0.3387(5) 0.1374(4) 0.0193(17) Uani 1 1 d . . .
O17 O 0.0965(9) 0.5301(6) 0.4047(5) 0.028(2) Uani 1 1 d . . .
O18 O 0.4488(9) -0.0303(6) 0.2135(4) 0.0256(19) Uani 1 1 d . . .
O19 O -0.1813(9) 0.5573(6) 0.4447(4) 0.029(2) Uani 1 1 d . . .
O20 O -0.3897(8) 0.7417(6) 0.4750(4) 0.0252(19) Uani 1 1 d . . .
O21 O -0.5055(9) 0.9092(5) 0.3809(4) 0.0237(19) Uani 1 1 d . . .
O22 O -0.0615(8) 0.5031(7) 0.2926(4) 0.038(2) Uani 1 1 d . . .
O23 O -0.5060(10) 0.9164(6) 0.5474(5) 0.036(2) Uani 1 1 d . . .
O24 O 0.8683(8) -0.4481(6) 0.1304(4) 0.028(2) Uani 1 1 d . . .
O25 O 0.7006(9) -0.1521(6) 0.1525(5) 0.038(2) Uani 1 1 d . . .
O26 O 0.8699(10) -0.4590(7) -0.0342(5) 0.042(2) Uani 1 1 d . . .
O27 O -0.2696(9) 0.8804(7) 0.4503(6) 0.041(2) Uani 1 1 d . . .
O28 O -0.1001(10) 0.6850(6) 0.3469(6) 0.047(3) Uani 1 1 d . . .
O29 O 0.9302(11) -0.3168(7) 0.0297(7) 0.056(3) Uani 1 1 d . . .
O30 O 0.7900(9) 0.1706(7) 0.1837(6) 0.045(3) Uani 1 1 d . . .
O31 O 1.0153(10) 0.1508(7) 0.0509(6) 0.046(3) Uani 1 1 d . . .
O32 O -0.6737(11) 0.5880(7) 0.2838(6) 0.050(3) Uani 1 1 d . . .
O33 O 0.9446(11) -0.0214(8) 0.2549(6) 0.052(3) Uani 1 1 d . . .
O34 O 0.8860(10) -0.0058(7) 0.0813(6) 0.047(3) Uani 1 1 d . . .
O35 O -0.3576(12) 0.7071(9) 0.2655(7) 0.071(4) Uani 1 1 d . . .
O36 O -0.5474(11) 0.6733(11) 0.1527(6) 0.078(4) Uani 1 1 d . . .
O37 O 1.0762(13) 0.1355(9) 0.2207(7) 0.076(4) Uani 1 1 d . . .
O38 O 1.1758(11) -0.0464(8) 0.1192(8) 0.074(4) Uani 1 1 d . . .
O39 O -0.3609(14) 0.5154(9) 0.2420(10) 0.105(5) Uani 1 1 d . . .
O40A O -0.647(3) 0.7773(19) 0.3276(16) 0.073(8) Uiso 0.50 1 d P . .
O40B O -0.661(3) 0.7999(18) 0.2785(16) 0.072(7) Uiso 0.50 1 d P . .
O41 O -0.1869(13) 1.0529(9) 0.4467(8) 0.082(4) Uani 1 1 d . . .
O42A O -0.007(3) 1.1542(18) 0.5170(15) 0.067(7) Uiso 0.50 1 d P . .
O42B O 0.0269(19) 1.1325(13) 0.4776(11) 0.033(4) Uiso 0.50 1 d P . .
O43A O -0.464(2) 0.5878(14) 0.3882(11) 0.038(5) Uiso 0.50 1 d P . .
O43B O -0.528(2) 0.6426(16) 0.3978(12) 0.048(5) Uiso 0.50 1 d P . .
O44 O 0.1083(15) 0.9754(10) 0.3825(9) 0.096(5) Uani 1 1 d . . .
O45 O 0.9649(11) -0.2044(7) 0.2141(7) 0.056(3) Uani 1 1 d . . .
O46 O 0.5019(13) 0.4637(8) 0.0798(6) 0.065(3) Uani 1 1 d . . .
O47 O -0.2990(12) 1.2254(9) 0.3668(9) 0.089(5) Uani 1 1 d . . .
O48 O 1.1878(12) -0.2358(9) 0.0982(8) 0.084(4) Uani 1 1 d . . .
O49A O 1.200(2) -0.3419(16) -0.0259(14) 0.050(6) Uiso 0.50 1 d P . .
O49B O 1.222(4) -0.355(3) -0.069(2) 0.129(14) Uiso 0.50 1 d P . .
O50A O 0.218(2) 0.6534(17) 0.4839(13) 0.059(6) Uiso 0.50 1 d P . .
O50B O 0.168(3) 0.710(2) 0.4377(18) 0.096(9) Uiso 0.50 1 d P . .

loop_
_atom_site_aniso_label
_atom_site_aniso_U_11
_atom_site_aniso_U_22
_atom_site_aniso_U_33
_atom_site_aniso_U_23
_atom_site_aniso_U_13
_atom_site_aniso_U_12
U1 0.0144(2) 0.0137(2) 0.01060(19) -0.00001(15) -0.00098(15) -0.00410(16)
U2 0.0208(2) 0.0141(2) 0.01167(19) 0.00100(15) -0.00207(16) -0.00377(17)
U3 0.0186(2) 0.0158(2) 0.0110(2) -0.00041(15) -0.00036(16) -0.00409(17)
U4 0.0185(2) 0.0172(2) 0.0118(2) -0.00083(15) -0.00297(16) -0.00015(17)
Cr1 0.0194(9) 0.0133(8) 0.0100(8) 0.0011(6) -0.0021(7) -0.0017(7)
Cr2 0.0324(11) 0.0155(9) 0.0146(9) 0.0027(7) -0.0053(8) -0.0068(8)
Cr3 0.0199(10) 0.0264(10) 0.0151(9) 0.0053(8) -0.0032(8) 0.0016(8)
Cr4 0.0213(10) 0.0160(9) 0.0142(9) 0.0009(7) -0.0044(7) -0.0069(8)
Cr5 0.0232(10) 0.0281(10) 0.0128(9) 0.0030(8) -0.0004(8) 0.0042(8)
Mg1 0.042(3) 0.042(3) 0.027(2) 0.0025(19) -0.005(2) -0.028(2)
Mg2 0.022(2) 0.041(3) 0.053(3) 0.013(2) -0.003(2) -0.015(2)
Mg3 0.067(6) 0.086(6) 0.118(8) 0.068(6) -0.072(6) -0.061(5)
O1 0.041(6) 0.033(5) 0.048(6) -0.004(4) -0.009(5) -0.014(4)
O2 0.016(4) 0.030(5) 0.019(4) 0.002(3) -0.006(3) -0.012(4)
O3 0.028(5) 0.027(4) 0.027(5) -0.001(4) 0.000(4) -0.015(4)
O4 0.028(5) 0.020(4) 0.025(4) -0.003(3) -0.002(4) -0.012(4)
O5 0.017(4) 0.025(4) 0.030(5) -0.002(3) -0.001(3) -0.010(4)
O6 0.022(4) 0.022(4) 0.026(4) 0.003(3) 0.001(3) -0.003(4)
O7 0.027(5) 0.029(5) 0.030(5) 0.005(4) 0.002(4) -0.014(4)
O8 0.031(5) 0.020(4) 0.030(5) 0.010(3) -0.013(4) -0.003(4)
O9 0.021(4) 0.017(4) 0.015(4) 0.003(3) 0.003(3) -0.003(3)
O10 0.026(4) 0.017(4) 0.015(4) -0.002(3) -0.001(3) -0.006(3)
O11 0.021(4) 0.010(4) 0.013(4) 0.000(3) -0.004(3) 0.002(3)
O12 0.019(4) 0.019(4) 0.022(4) -0.001(3) 0.003(3) 0.000(3)
O13 0.036(5) 0.011(4) 0.010(4) -0.004(3) -0.003(3) -0.001(3)
O14 0.018(4) 0.028(4) 0.006(3) 0.004(3) -0.008(3) 0.000(3)
O15 0.028(5) 0.032(5) 0.022(4) -0.001(3) -0.002(4) -0.015(4)
O16 0.018(4) 0.020(4) 0.013(4) 0.000(3) -0.004(3) 0.003(3)
O17 0.035(5) 0.022(4) 0.021(4) -0.002(3) -0.004(4) 0.000(4)
O18 0.042(5) 0.028(5) 0.011(4) -0.001(3) 0.005(4) -0.019(4)
O19 0.035(5) 0.026(5) 0.019(4) 0.000(3) 0.005(4) -0.004(4)
O20 0.037(5) 0.021(4) 0.016(4) -0.001(3) -0.005(4) -0.007(4)
O21 0.049(6) 0.014(4) 0.013(4) 0.009(3) -0.013(4) -0.015(4)
O22 0.021(5) 0.076(7) 0.008(4) -0.010(4) 0.000(3) -0.006(5)
O23 0.063(7) 0.024(5) 0.015(4) -0.001(3) -0.009(4) -0.005(4)
O24 0.027(5) 0.030(5) 0.018(4) 0.005(3) 0.003(4) 0.001(4)
O25 0.038(6) 0.034(5) 0.047(6) 0.008(4) -0.025(5) -0.013(4)
O26 0.044(6) 0.046(6) 0.017(4) 0.001(4) -0.002(4) 0.008(5)
O27 0.030(5) 0.040(6) 0.053(6) 0.006(5) -0.005(4) -0.013(4)
O28 0.046(6) 0.030(5) 0.049(6) 0.020(4) -0.007(5) 0.004(5)
O29 0.048(7) 0.045(6) 0.085(8) 0.026(6) -0.018(6) -0.027(5)
O30 0.031(5) 0.038(6) 0.056(6) -0.001(5) -0.003(5) 0.002(4)
O31 0.045(6) 0.042(6) 0.053(6) 0.016(5) -0.010(5) -0.020(5)
O32 0.070(7) 0.061(7) 0.043(6) 0.018(5) -0.009(5) -0.055(6)
O33 0.053(7) 0.059(7) 0.046(6) 0.019(5) 0.006(5) -0.026(6)
O34 0.047(6) 0.045(6) 0.059(7) 0.001(5) 0.001(5) -0.031(5)
O35 0.071(8) 0.096(9) 0.075(8) 0.044(7) -0.036(7) -0.062(8)
O36 0.042(7) 0.170(13) 0.031(6) 0.031(7) -0.012(5) -0.050(8)
O37 0.084(9) 0.103(10) 0.077(8) 0.056(7) -0.053(7) -0.074(8)
O38 0.032(6) 0.057(7) 0.124(11) 0.018(7) 0.007(7) -0.010(6)
O39 0.063(9) 0.059(8) 0.190(16) -0.012(9) -0.015(10) -0.012(7)
O41 0.079(9) 0.079(9) 0.117(11) 0.052(8) -0.072(8) -0.053(7)
O44 0.098(11) 0.101(11) 0.125(12) 0.028(9) -0.044(9) -0.077(9)
O45 0.052(7) 0.045(6) 0.076(8) 0.014(6) -0.010(6) -0.021(5)
O46 0.091(9) 0.053(7) 0.051(7) 0.003(5) 0.011(6) -0.028(7)
O47 0.059(8) 0.061(8) 0.153(13) 0.057(8) -0.059(8) -0.021(7)
O48 0.047(7) 0.078(9) 0.119(11) 0.027(8) -0.005(7) -0.015(7)

loop_
_atom_type_symbol
_atom_type_description
_atom_type_scat_dispersion_real
_atom_type_scat_dispersion_imag
_atom_type_scat_source
O O 0.0106 0.0060 'International Tables Vol C Tables 4.2.6.8 and 6.1.1.4'
Mg Mg 0.0486 0.0363 'International Tables Vol C Tables 4.2.6.8 and 6.1.1.4'
Cr Cr 0.3209 0.6236 'International Tables Vol C Tables 4.2.6.8 and 6.1.1.4'
U U -9.6767 9.6646 'International Tables Vol C Tables 4.2.6.8 and 6.1.1.4'

loop_
_geom_angle_atom_site_label_1
_geom_angle_atom_site_label_2
_geom_angle_atom_site_label_3
_geom_angle
_geom_angle_site_symmetry_1
_geom_angle_site_symmetry_3
O2 U1 O5 176.9(3) . .
O2 U1 O16 94.5(3) . .
O5 U1 O16 88.5(3) . .
O2 U1 O13 89.5(3) . .
O5 U1 O13 92.5(3) . .
O16 U1 O13 65.9(2) . .
O2 U1 O14 90.1(3) . 2_655
O5 U1 O14 89.7(3) . 2_655
O16 U1 O14 78.4(2) . 2_655
O13 U1 O14 144.1(2) . 2_655
O2 U1 O10 89.8(3) . 2_655
O5 U1 O10 87.1(3) . 2_655
O16 U1 O10 151.2(2) . 2_655
O13 U1 O10 142.7(2) . 2_655
O14 U1 O10 73.1(2) 2_655 2_655
O2 U1 O9 92.5(3) . .
O5 U1 O9 85.8(3) . .
O16 U1 O9 136.9(2) . .
O13 U1 O9 71.7(2) . .
O14 U1 O9 144.1(2) 2_655 .
O10 U1 O9 71.1(2) 2_655 .
O2 U1 Cr1 101.3(2) . .
O5 U1 Cr1 81.6(2) . .
O16 U1 Cr1 34.98(17) . .
O13 U1 Cr1 33.04(17) . .
O14 U1 Cr1 112.59(17) 2_655 .
O10 U1 Cr1 167.25(18) 2_655 .
O9 U1 Cr1 101.96(17) . .
O7 U2 O6 176.0(3) . .
O7 U2 O13 97.0(3) . .
O6 U2 O13 85.9(3) . .
O7 U2 O11 86.8(3) . .
O6 U2 O11 97.0(3) . .
O13 U2 O11 65.1(2) . .
O7 U2 O23 95.3(3) . 2_566
O6 U2 O23 84.5(3) . 2_566
O13 U2 O23 135.1(3) . 2_566
O11 U2 O23 72.7(3) . 2_566
O7 U2 O18 85.4(3) . .
O6 U2 O18 92.6(3) . .
O13 U2 O18 76.9(2) . .
O11 U2 O18 139.9(3) . .
O23 U2 O18 147.2(3) 2_566 .
O7 U2 O21 85.9(3) . 1_645
O6 U2 O21 90.1(3) . 1_645
O13 U2 O21 150.4(2) . 1_645
O11 U2 O21 144.4(2) . 1_645
O23 U2 O21 73.4(3) 2_566 1_645
O18 U2 O21 74.0(2) . 1_645
O7 U2 Cr1 90.5(3) . .
O6 U2 Cr1 93.4(2) . .
O13 U2 Cr1 31.69(16) . .
O11 U2 Cr1 33.55(17) . .
O23 U2 Cr1 105.5(2) 2_566 .
O18 U2 Cr1 107.25(19) . .
O21 U2 Cr1 176.14(19) 1_645 .
O3 U3 O4 177.2(3) . .
O3 U3 O11 94.3(3) . .
O4 U3 O11 88.4(3) . .
O3 U3 O12 90.2(3) . .
O4 U3 O12 91.4(3) . .
O11 U3 O12 66.0(2) . .
O3 U3 O17 93.1(3) . .
O4 U3 O17 85.2(3) . .
O11 U3 O17 138.0(2) . .
O12 U3 O17 72.7(2) . .
O3 U3 O20 92.3(3) . 2_566
O4 U3 O20 87.8(3) . 2_566
O11 U3 O20 79.2(2) . 2_566
O12 U3 O20 145.2(2) . 2_566
O17 U3 O20 141.7(2) . 2_566
O3 U3 O19 90.1(3) . 2_566
O4 U3 O19 87.2(3) . 2_566
O11 U3 O19 149.7(3) . 2_566
O12 U3 O19 144.0(3) . 2_566
O17 U3 O19 71.4(3) . 2_566
O20 U3 O19 70.7(3) 2_566 2_566
O3 U3 Cr1 101.5(2) . .
O4 U3 Cr1 81.0(2) . .
O11 U3 Cr1 34.79(17) . .
O12 U3 Cr1 33.33(18) . .
O17 U3 Cr1 103.28(18) . .
O20 U3 Cr1 112.68(18) 2_566 .
O19 U3 Cr1 167.6(2) 2_566 .
O1 U4 O8 177.3(4) . .
O1 U4 O16 88.3(3) . .
O8 U4 O16 94.4(3) . .
O1 U4 O12 94.8(4) . .
O8 U4 O12 86.8(3) . .
O16 U4 O12 66.6(2) . .
O1 U4 O26 94.7(4) . 2_655
O8 U4 O26 85.5(4) . 2_655
O16 U4 O26 73.6(3) . 2_655
O12 U4 O26 138.6(3) . 2_655
O1 U4 O22 85.4(4) . .
O8 U4 O22 92.9(3) . .
O16 U4 O22 140.9(3) . .
O12 U4 O22 75.5(3) . .
O26 U4 O22 145.4(3) 2_655 .
O1 U4 O24 86.1(4) . 1_465
O8 U4 O24 91.4(3) . 1_465
O16 U4 O24 146.1(2) . 1_465
O12 U4 O24 147.2(2) . 1_465
O26 U4 O24 73.6(3) 2_655 1_465
O22 U4 O24 71.8(3) . 1_465
O1 U4 Cr1 90.5(3) . .
O8 U4 Cr1 92.0(2) . .
O16 U4 Cr1 34.17(17) . .
O12 U4 Cr1 32.44(17) . .
O26 U4 Cr1 107.4(2) 2_655 .
O22 U4 Cr1 107.2(2) . .
O24 U4 Cr1 176.5(2) 1_465 .
O15 Cr1 O13 113.2(4) . .
O15 Cr1 O12 113.5(4) . .
O13 Cr1 O12 133.3(4) . .
O15 Cr1 O11 101.7(4) . .
O13 Cr1 O11 84.2(3) . .
O12 Cr1 O11 85.6(3) . .
O15 Cr1 O16 102.1(4) . .
O13 Cr1 O16 85.5(3) . .
O12 Cr1 O16 86.0(3) . .
O11 Cr1 O16 156.2(3) . .
O15 Cr1 U3 101.6(3) . .
O13 Cr1 U3 123.0(2) . .
O12 Cr1 U3 44.4(2) . .
O11 Cr1 U3 44.2(2) . .
O16 Cr1 U3 130.3(2) . .
O15 Cr1 U1 101.4(3) . .
O13 Cr1 U1 44.2(2) . .
O12 Cr1 U1 124.8(3) . .
O11 Cr1 U1 128.3(2) . .
O16 Cr1 U1 44.4(2) . .
U3 Cr1 U1 156.99(6) . .
O15 Cr1 U4 116.6(3) . .
O13 Cr1 U4 113.0(2) . .
O12 Cr1 U4 43.0(2) . .
O11 Cr1 U4 123.9(2) . .
O16 Cr1 U4 43.2(2) . .
U3 Cr1 U4 87.15(4) . .
U1 Cr1 U4 83.81(4) . .
O15 Cr1 U2 116.5(3) . .
O13 Cr1 U2 41.8(2) . .
O12 Cr1 U2 112.3(2) . .
O11 Cr1 U2 42.6(2) . .
O16 Cr1 U2 122.7(2) . .
U3 Cr1 U2 82.86(4) . .
U1 Cr1 U2 85.77(4) . .
U4 Cr1 U2 126.96(6) . .
O27 Cr2 O23 109.3(5) . .
O27 Cr2 O20 109.6(4) . .
O23 Cr2 O20 105.7(4) . .
O27 Cr2 O21 109.3(4) . .
O23 Cr2 O21 111.3(4) . .
O20 Cr2 O21 111.6(4) . .
O29 Cr3 O26 108.2(6) . .
O29 Cr3 O24 109.0(5) . .
O26 Cr3 O24 110.6(4) . .
O29 Cr3 O14 109.7(5) . .
O26 Cr3 O14 105.7(4) . .
O24 Cr3 O14 113.6(4) . .
O25 Cr4 O10 109.9(4) . .
O25 Cr4 O9 109.0(4) . .
O10 Cr4 O9 110.7(4) . .
O25 Cr4 O18 109.5(4) . .
O10 Cr4 O18 109.0(4) . .
O9 Cr4 O18 108.7(4) . .
O28 Cr5 O17 108.4(5) . .
O28 Cr5 O19 109.8(4) . .
O17 Cr5 O19 111.5(4) . .
O28 Cr5 O22 109.9(5) . .
O17 Cr5 O22 108.5(4) . .
O19 Cr5 O22 108.7(4) . .
O43B Mg1 O32 86.9(7) . .
O43B Mg1 O40A 66.5(10) . .
O32 Mg1 O40A 92.4(8) . .
O43B Mg1 O36 168.7(7) . .
O32 Mg1 O36 88.0(4) . .
O40A Mg1 O36 103.6(9) . .
O43B Mg1 O35 92.4(7) . .
O32 Mg1 O35 178.8(5) . .
O40A Mg1 O35 88.2(8) . .
O36 Mg1 O35 92.9(5) . .
O43B Mg1 O39 102.5(8) . .
O32 Mg1 O39 94.0(5) . .
O40A Mg1 O39 167.0(9) . .
O36 Mg1 O39 88.0(6) . .
O35 Mg1 O39 85.3(6) . .
O43B Mg1 O43A 23.6(6) . .
O32 Mg1 O43A 88.6(6) . .
O40A Mg1 O43A 89.9(9) . .
O36 Mg1 O43A 166.2(7) . .
O35 Mg1 O43A 90.4(6) . .
O39 Mg1 O43A 78.9(7) . .
O43B Mg1 O40B 90.0(9) . .
O32 Mg1 O40B 94.3(8) . .
O40A Mg1 O40B 23.6(8) . .
O36 Mg1 O40B 80.2(8) . .
O35 Mg1 O40B 86.6(8) . .
O39 Mg1 O40B 165.3(9) . .
O43A Mg1 O40B 113.4(9) . .
O37 Mg2 O30 89.2(5) . .
O37 Mg2 O34 178.7(5) . .
O30 Mg2 O34 89.7(4) . .
O37 Mg2 O38 91.7(5) . .
O30 Mg2 O38 178.9(5) . .
O34 Mg2 O38 89.4(5) . .
O37 Mg2 O31 88.9(4) . .
O30 Mg2 O31 90.2(4) . .
O34 Mg2 O31 90.3(4) . .
O38 Mg2 O31 90.4(4) . .
O37 Mg2 O33 90.9(4) . .
O30 Mg2 O33 88.1(4) . .
O34 Mg2 O33 89.8(4) . .
O38 Mg2 O33 91.3(5) . .
O31 Mg2 O33 178.3(5) . .
O42B Mg3 O42B 180.000(4) . 2_576
O42B Mg3 O41 89.6(6) . .
O42B Mg3 O41 90.4(6) 2_576 .
O42B Mg3 O41 90.4(6) . 2_576
O42B Mg3 O41 89.6(6) 2_576 2_576
O41 Mg3 O41 180.000(2) . 2_576
O42B Mg3 O44 79.7(6) . .
O42B Mg3 O44 100.3(6) 2_576 .
O41 Mg3 O44 88.8(5) . .
O41 Mg3 O44 91.2(5) 2_576 .
O42B Mg3 O44 100.3(6) . 2_576
O42B Mg3 O44 79.7(6) 2_576 2_576
O41 Mg3 O44 91.2(5) . 2_576
O41 Mg3 O44 88.8(5) 2_576 2_576
O44 Mg3 O44 180.000(3) . 2_576
O42B Mg3 O42A 19.2(7) . .
O42B Mg3 O42A 160.8(7) 2_576 .
O41 Mg3 O42A 90.5(7) . .
O41 Mg3 O42A 89.5(7) 2_576 .
O44 Mg3 O42A 98.8(7) . .
O44 Mg3 O42A 81.2(7) 2_576 .
O42B Mg3 O42A 160.8(7) . 2_576
O42B Mg3 O42A 19.2(7) 2_576 2_576
O41 Mg3 O42A 89.5(7) . 2_576
O41 Mg3 O42A 90.5(7) 2_576 2_576
O44 Mg3 O42A 81.2(7) . 2_576
O44 Mg3 O42A 98.8(7) 2_576 2_576
O42A Mg3 O42A 180.000(4) . 2_576
Cr4 O9 U1 127.7(4) . .
Cr4 O10 U1 132.6(4) . 2_655
Cr1 O11 U3 101.0(3) . .
Cr1 O11 U2 103.9(3) . .
U3 O11 U2 140.3(3) . .
Cr1 O12 U4 104.6(3) . .
Cr1 O12 U3 102.3(3) . .
U4 O12 U3 152.3(3) . .
Cr1 O13 U2 106.6(3) . .
Cr1 O13 U1 102.8(3) . .
U2 O13 U1 149.9(3) . .
Cr3 O14 U1 127.0(4) . 2_655
Cr1 O16 U4 102.7(3) . .
Cr1 O16 U1 100.6(3) . .
U4 O16 U1 142.0(3) . .
Cr5 O17 U3 132.0(4) . .
Cr4 O18 U2 128.1(4) . .
Cr5 O19 U3 130.9(5) . 2_566
Cr2 O20 U3 126.7(4) . 2_566
Cr2 O21 U2 125.9(4) . 1_465
Cr5 O22 U4 133.0(5) . .
Cr2 O23 U2 137.7(5) . 2_566
Cr3 O24 U4 128.6(4) . 1_645
Cr3 O26 U4 137.7(5) . 2_655
O40B O40A Mg1 86(3) . .
O40A O40B Mg1 71(3) . .
O42B O42A Mg3 65(3) . .
O42A O42B Mg3 96(3) . .
O43B O43A Mg1 75(2) . .
O43A O43B Mg1 81(2) . .

loop_
_geom_bond_atom_site_label_1
_geom_bond_atom_site_label_2
_geom_bond_distance
_geom_bond_site_symmetry_2
U1 O2 1.782(7) .
U1 O5 1.782(7) .
U1 O16 2.314(7) .
U1 O13 2.324(7) .
U1 O14 2.379(7) 2_655
U1 O10 2.402(7) 2_655
U1 O9 2.418(7) .
U1 Cr1 3.2520(16) .
U2 O7 1.780(8) .
U2 O6 1.781(8) .
U2 O13 2.305(7) .
U2 O11 2.312(7) .
U2 O23 2.333(8) 2_566
U2 O18 2.359(7) .
U2 O21 2.439(7) 1_645
U2 Cr1 3.3177(17) .
U3 O3 1.763(8) .
U3 O4 1.796(8) .
U3 O11 2.308(6) .
U3 O12 2.326(7) .
U3 O17 2.390(8) .
U3 O20 2.393(8) 2_566
U3 O19 2.417(7) 2_566
U3 Cr1 3.2489(16) .
U4 O1 1.757(9) .
U4 O8 1.797(8) .
U4 O16 2.310(7) .
U4 O12 2.321(8) .
U4 O26 2.325(8) 2_655
U4 O22 2.360(7) .
U4 O24 2.462(8) 1_465
U4 Cr1 3.2955(18) .
Cr1 O15 1.573(8) .
Cr1 O13 1.818(7) .
Cr1 O12 1.827(7) .
Cr1 O11 1.889(7) .
Cr1 O16 1.897(7) .
Cr2 O27 1.587(9) .
Cr2 O23 1.660(8) .
Cr2 O20 1.664(8) .
Cr2 O21 1.670(7) .
Cr3 O29 1.576(10) .
Cr3 O26 1.645(8) .
Cr3 O24 1.665(8) .
Cr3 O14 1.682(7) .
Cr4 O25 1.605(8) .
Cr4 O10 1.650(7) .
Cr4 O9 1.661(7) .
Cr4 O18 1.669(7) .
Cr5 O28 1.601(9) .
Cr5 O17 1.648(8) .
Cr5 O19 1.649(8) .
Cr5 O22 1.668(8) .
Mg1 O43B 2.03(2) .
Mg1 O32 2.033(10) .
Mg1 O40A 2.04(3) .
Mg1 O36 2.048(10) .
Mg1 O35 2.062(11) .
Mg1 O39 2.066(13) .
Mg1 O43A 2.079(19) .
Mg1 O40B 2.15(3) .
Mg2 O37 2.061(12) .
Mg2 O30 2.065(10) .
Mg2 O34 2.078(11) .
Mg2 O38 2.083(11) .
Mg2 O31 2.093(10) .
Mg2 O33 2.122(10) .
Mg3 O42B 2.015(18) .
Mg3 O42B 2.015(18) 2_576
Mg3 O41 2.058(10) .
Mg3 O41 2.058(10) 2_576
Mg3 O44 2.107(15) .
Mg3 O44 2.107(15) 2_576
Mg3 O42A 2.21(2) .
Mg3 O42A 2.21(2) 2_576
O10 U1 2.402(7) 2_655
O14 U1 2.379(7) 2_655
O19 U3 2.417(7) 2_566
O20 U3 2.393(8) 2_566
O21 U2 2.439(7) 1_465
O23 U2 2.333(8) 2_566
O24 U4 2.462(8) 1_645
O26 U4 2.325(8) 2_655
O40A O40B 0.86(3) .
O42A O42B 0.73(3) .
O43A O43B 0.84(2) .
O49A O49B 0.73(4) .
O50A O50B 1.11(3) .
